data_7027057
loop_
_publ_author_name
'Senge, Mathias O.'
'Gerstung, Vanessa'
'Ruhlandt-Senge, Karin'
'Runge, Steffen'
'Lehmann, Ingo'

_publ_section_title
;
 Non-planar porphyrins with mixed substituent pattern: bromination and
 formylation of ethyl-substituted tetraphenylporphyrins and
 tetraalkylporphyrins
;
_journal_issue 24
_journal_name_full 'Journal of the Chemical Society, Dalton Transactions'
_journal_page_first 4187
_journal_paper_doi 10.1039/a806460a
_journal_year 1998
_chemical_formula_moiety 'C48 H36 Br2 N4'
_chemical_formula_sum 'C48 H36 Br2 N4'
_chemical_formula_weight 828.63
_chemical_name_systematic
; 
 2,13-Dibromo-7,8-diethyl-5,10,15,20-tetraphenyl- 
 porphyrin (orthorhombic modification)
;
_space_group_IT_number 19
_symmetry_cell_setting orthorhombic
_symmetry_space_group_name_Hall 'P 2ac 2ab'
_symmetry_space_group_name_H-M 'P 21 21 21'
_atom_sites_solution_hydrogens geom
_atom_sites_solution_primary direct
_atom_sites_solution_secondary difmap
_audit_creation_method SHELXL-97
_cell_angle_alpha 90.00
_cell_angle_beta 90.00
_cell_angle_gamma 90.00
_cell_formula_units_Z 4
_cell_length_a 7.19590(10)
_cell_length_b 20.2757(3)
_cell_length_c 26.44990(10)
_cell_measurement_reflns_used
;
 8192 reflections with I > 10sigma I
;
_cell_measurement_temperature 150(2)
_cell_measurement_theta_max n/a
_cell_measurement_theta_min n/a
_cell_volume 3859.09(8)
_computing_cell_refinement SMART
_computing_data_collection
; 
 SMART, Software Reference Manual (1994). Siemens Anal. Instr. WI
;
_computing_data_reduction
; 
 SAINT Version 4, Software Reference Manual (1995). Siemens
 Analytical Instr., WI
;
_computing_molecular_graphics 'XP, Shelxtl-Plus, Siemens, 1994'
_computing_publication_material 'XCIF, Shelxtl-Plus, Siemens, 1994'
_computing_structure_refinement 'SHELXL-97 (Sheldrick, 1997)'
_computing_structure_solution 'SHELXS-97 (Sheldrick, 1990)'
_diffrn_ambient_temperature 150(2)
_diffrn_measured_fraction_theta_full 0.981
_diffrn_measured_fraction_theta_max 0.981
_diffrn_measurement_device_type 'Siemens SMART CCD'
_diffrn_measurement_method \w
_diffrn_radiation_monochromator graphite
_diffrn_radiation_source 'fine-focus sealed tube'
_diffrn_radiation_type MoK\a
_diffrn_radiation_wavelength 0.71073
_diffrn_reflns_av_R_equivalents 0.0281
_diffrn_reflns_av_sigmaI/netI 0.0350
_diffrn_reflns_limit_h_max 9
_diffrn_reflns_limit_h_min -9
_diffrn_reflns_limit_k_max 16
_diffrn_reflns_limit_k_min -26
_diffrn_reflns_limit_l_max 30
_diffrn_reflns_limit_l_min -34
_diffrn_reflns_number 24458
_diffrn_reflns_theta_full 28.20
_diffrn_reflns_theta_max 28.20
_diffrn_reflns_theta_min 1.27
_diffrn_standards_decay_% stable
_diffrn_standards_interval_count n/a
_diffrn_standards_interval_time n/a
_diffrn_standards_number n/a
_exptl_absorpt_coefficient_mu 2.141
_exptl_absorpt_correction_T_max 0.7832
_exptl_absorpt_correction_T_min 0.2793
_exptl_absorpt_correction_type SADABS
_exptl_crystal_colour red
_exptl_crystal_density_diffrn 1.426
_exptl_crystal_density_method 'not measured'
_exptl_crystal_description rhombus
_exptl_crystal_F_000 1688
_exptl_crystal_size_max 0.80
_exptl_crystal_size_mid 0.24
_exptl_crystal_size_min 0.12
_refine_diff_density_max 0.411
_refine_diff_density_min -0.573
_refine_diff_density_rms 0.055
_refine_ls_abs_structure_details 'Flack H D (1983), Acta Cryst. A39, 876-881'
_refine_ls_abs_structure_Flack 0.000(5)
_refine_ls_extinction_method none
_refine_ls_goodness_of_fit_ref 1.023
_refine_ls_hydrogen_treatment constr
_refine_ls_matrix_type full
_refine_ls_number_parameters 487
_refine_ls_number_reflns 9107
_refine_ls_number_restraints 0
_refine_ls_restrained_S_all 1.023
_refine_ls_R_factor_all 0.0316
_refine_ls_R_factor_gt 0.0275
_refine_ls_shift/su_max 0.002
_refine_ls_shift/su_mean 0.000
_refine_ls_structure_factor_coef Fsqd
_refine_ls_weighting_details 'w=1/[\s^2^(Fo^2^)+(0.0309P)^2^+1.0615P] where P=(Fo^2^+2Fc^2^)/3'
_refine_ls_weighting_scheme calc
_refine_ls_wR_factor_gt 0.0628
_refine_ls_wR_factor_ref 0.0646
_reflns_number_gt 8435
_reflns_number_total 9107
_reflns_threshold_expression >2sigma(I)
_cod_data_source_file 806460asup1.cif
_cod_data_source_block ms359
_cod_depositor_comments
;
The following automatic conversions were performed:

'_refine_ls_weighting_scheme' value 'calc
w=1/[\s^2^(Fo^2^)+(0.0309P)^2^+1.0615P] where P=(Fo^2^+2Fc^2^)/3' was
changed to 'calc'. New tag '_refine_ls_weighting_details' was
created. The value of the new tag was set to
'w=1/[\s^2^(Fo^2^)+(0.0309P)^2^+1.0615P] where P=(Fo^2^+2Fc^2^)/3'.

Automatic conversion script
Id: cif_fix_values 3143 2015-03-26 13:38:13Z robertas 
;
_cod_original_sg_symbol_H-M P2(1)2(1)2(1)
_cod_database_code 7027057

loop_
_symmetry_equiv_pos_as_xyz
'x, y, z'
'-x+1/2, -y, z+1/2'
'-x, y+1/2, -z+1/2'
'x+1/2, -y+1/2, -z'

loop_
_atom_site_label
_atom_site_type_symbol
_atom_site_fract_x
_atom_site_fract_y
_atom_site_fract_z
_atom_site_U_iso_or_equiv
_atom_site_adp_type
_atom_site_occupancy
_atom_site_calc_flag
_atom_site_refinement_flags
N21 N 0.4280(3) 0.62304(8) 0.15163(6) 0.0186(3) Uani 1 d .
N22 N 0.5077(2) 0.70508(8) 0.24166(7) 0.0176(4) Uani 1 d .
H22 H 0.4325 0.6726 0.2334 0.021 Uiso 1 calc R
N23 N 0.1808(3) 0.63557(8) 0.28894(7) 0.0185(4) Uani 1 d .
N24 N 0.1064(2) 0.56073(8) 0.19807(6) 0.0186(4) Uani 1 d .
H24 H 0.1995 0.5852 0.2087 0.022 Uiso 1 calc R
C1 C 0.3817(3) 0.58060(10) 0.11255(7) 0.0183(4) Uani 1 d .
C2 C 0.5293(3) 0.58234(10) 0.07407(8) 0.0198(4) Uani 1 d .
C3 C 0.6539(3) 0.62777(10) 0.08854(8) 0.0212(4) Uani 1 d .
H3 H 0.7631 0.6405 0.0709 0.025 Uiso 1 calc R
C4 C 0.5888(3) 0.65373(10) 0.13669(8) 0.0188(4) Uani 1 d .
C5 C 0.6827(3) 0.70617(10) 0.16157(8) 0.0187(4) Uani 1 d .
C51 C 0.8308(3) 0.73835(10) 0.12931(8) 0.0198(4) Uani 1 d .
C52 C 0.7786(3) 0.78669(11) 0.09415(10) 0.0283(5) Uani 1 d .
H52 H 0.6525 0.8003 0.0922 0.034 Uiso 1 calc R
C53 C 0.9100(4) 0.81483(14) 0.06219(10) 0.0385(6) Uani 1 d .
H53 H 0.8737 0.8484 0.0392 0.046 Uiso 1 calc R
C54 C 1.0938(4) 0.79415(14) 0.06375(11) 0.0418(7) Uani 1 d .
H54 H 1.1831 0.8130 0.0416 0.050 Uiso 1 calc R
C55 C 1.1459(4) 0.74550(12) 0.09810(10) 0.0348(6) Uani 1 d .
H55 H 1.2714 0.7310 0.0992 0.042 Uiso 1 calc R
C56 C 1.0161(3) 0.71802(11) 0.13078(9) 0.0242(5) Uani 1 d .
H56 H 1.0536 0.6852 0.1543 0.029 Uiso 1 calc R
C6 C 0.6438(3) 0.73058(10) 0.21011(8) 0.0177(4) Uani 1 d .
C7 C 0.7326(3) 0.78343(10) 0.23829(8) 0.0188(4) Uani 1 d .
C71 C 0.8942(3) 0.82668(10) 0.22295(9) 0.0217(4) Uani 1 d .
H71A H 0.8730 0.8722 0.2353 0.026 Uiso 1 calc R
H71B H 0.9026 0.8282 0.1856 0.026 Uiso 1 calc R
C72 C 1.0778(3) 0.80018(12) 0.24481(10) 0.0306(5) Uani 1 d .
H72A H 1.1803 0.8290 0.2345 0.046 Uiso 1 calc R
H72B H 1.0998 0.7555 0.2321 0.046 Uiso 1 calc R
H72C H 1.0700 0.7992 0.2818 0.046 Uiso 1 calc R
C8 C 0.6483(3) 0.78784(10) 0.28480(8) 0.0194(4) Uani 1 d .
C81 C 0.6923(3) 0.84245(10) 0.32223(8) 0.0226(5) Uani 1 d .
H81A H 0.8237 0.8559 0.3184 0.027 Uiso 1 calc R
H81B H 0.6750 0.8258 0.3571 0.027 Uiso 1 calc R
C82 C 0.5647(4) 0.90274(11) 0.31351(9) 0.0319(5) Uani 1 d .
H82A H 0.5955 0.9373 0.3380 0.048 Uiso 1 calc R
H82B H 0.4347 0.8895 0.3179 0.048 Uiso 1 calc R
H82C H 0.5831 0.9196 0.2791 0.048 Uiso 1 calc R
C9 C 0.5053(3) 0.73733(10) 0.28774(8) 0.0175(4) Uani 1 d .
C10 C 0.3891(3) 0.72045(10) 0.32856(8) 0.0192(4) Uani 1 d .
C101 C 0.4174(3) 0.75535(10) 0.37848(8) 0.0209(4) Uani 1 d .
C102 C 0.5562(4) 0.73393(11) 0.41169(9) 0.0296(5) Uani 1 d .
H102 H 0.6317 0.6972 0.4030 0.036 Uiso 1 calc R
C103 C 0.5840(4) 0.76656(13) 0.45766(9) 0.0379(6) Uani 1 d .
H103 H 0.6779 0.7519 0.4802 0.045 Uiso 1 calc R
C104 C 0.4739(4) 0.82065(14) 0.47034(10) 0.0389(7) Uani 1 d .
H104 H 0.4957 0.8437 0.5010 0.047 Uiso 1 calc R
C105 C 0.3335(4) 0.84064(13) 0.43843(10) 0.0352(6) Uani 1 d .
H105 H 0.2568 0.8768 0.4476 0.042 Uiso 1 calc R
C106 C 0.3035(3) 0.80804(11) 0.39274(9) 0.0264(5) Uani 1 d .
H106 H 0.2051 0.8217 0.3712 0.032 Uiso 1 calc R
C11 C 0.2458(3) 0.67217(10) 0.32888(8) 0.0192(4) Uani 1 d .
C12 C 0.1452(3) 0.65673(10) 0.37513(8) 0.0220(4) Uani 1 d .
H12 H 0.1655 0.6753 0.4076 0.026 Uiso 1 calc R
C13 C 0.0175(3) 0.61082(10) 0.36268(8) 0.0202(4) Uani 1 d .
C14 C 0.0377(3) 0.59739(10) 0.30810(8) 0.0174(4) Uani 1 d .
C15 C -0.0703(3) 0.55368(10) 0.27924(8) 0.0190(4) Uani 1 d .
C151 C -0.2285(3) 0.51522(9) 0.30204(8) 0.0178(4) Uani 1 d .
C152 C -0.1964(3) 0.45256(11) 0.32220(10) 0.0285(5) Uani 1 d .
H152 H -0.0731 0.4359 0.3236 0.034 Uiso 1 calc R
C153 C -0.3427(4) 0.41410(11) 0.34029(10) 0.0332(6) Uani 1 d .
H153 H -0.3185 0.3716 0.3539 0.040 Uiso 1 calc R
C154 C -0.5233(3) 0.43780(12) 0.33850(9) 0.0297(5) Uani 1 d .
H154 H -0.6234 0.4115 0.3504 0.036 Uiso 1 calc R
C155 C -0.5563(4) 0.50042(13) 0.31905(9) 0.0320(5) Uani 1 d .
H155 H -0.6796 0.5171 0.3183 0.038 Uiso 1 calc R
C156 C -0.4109(3) 0.53896(11) 0.30064(9) 0.0275(5) Uani 1 d .
H156 H -0.4357 0.5815 0.2871 0.033 Uiso 1 calc R
C16 C -0.0406(3) 0.54061(10) 0.22754(8) 0.0199(4) Uani 1 d .
C17 C -0.1609(3) 0.50265(11) 0.19538(8) 0.0270(5) Uani 1 d .
H17 H -0.2735 0.4819 0.2053 0.032 Uiso 1 calc R
C18 C -0.0845(3) 0.50158(11) 0.14800(8) 0.0256(5) Uani 1 d .
H18 H -0.1368 0.4807 0.1191 0.031 Uiso 1 calc R
C19 C 0.0867(3) 0.53700(10) 0.14920(8) 0.0188(4) Uani 1 d .
C20 C 0.2141(3) 0.54483(10) 0.10935(8) 0.0179(4) Uani 1 d .
C201 C 0.1589(3) 0.51498(11) 0.05971(8) 0.0210(4) Uani 1 d .
C202 C 0.1099(3) 0.55723(13) 0.01995(9) 0.0280(5) Uani 1 d .
H202 H 0.1055 0.6035 0.0254 0.034 Uiso 1 calc R
C203 C 0.0674(4) 0.53156(16) -0.02783(9) 0.0397(6) Uani 1 d .
H203 H 0.0344 0.5603 -0.0547 0.048 Uiso 1 calc R
C204 C 0.0735(4) 0.46374(16) -0.03575(9) 0.0413(7) Uani 1 d .
H204 H 0.0500 0.4464 -0.0685 0.050 Uiso 1 calc R
C205 C 0.1134(4) 0.42168(15) 0.00362(10) 0.0393(6) Uani 1 d .
H205 H 0.1128 0.3754 -0.0018 0.047 Uiso 1 calc R
C206 C 0.1551(4) 0.44692(12) 0.05168(9) 0.0299(5) Uani 1 d .
H206 H 0.1807 0.4176 0.0788 0.036 Uiso 1 calc R
Br1 Br 0.56717(3) 0.527532(12) 0.017140(9) 0.02777(6) Uani 1 d .
Br2 Br -0.14596(3) 0.573071(12) 0.410410(8) 0.02808(6) Uani 1 d .

loop_
_atom_site_aniso_label
_atom_site_aniso_U_11
_atom_site_aniso_U_22
_atom_site_aniso_U_33
_atom_site_aniso_U_23
_atom_site_aniso_U_13
_atom_site_aniso_U_12
N21 0.0187(8) 0.0187(8) 0.0183(8) -0.0023(7) 0.0006(7) -0.0010(7)
N22 0.0187(8) 0.0155(8) 0.0188(9) -0.0018(7) -0.0006(7) -0.0031(7)
N23 0.0219(9) 0.0164(8) 0.0173(8) -0.0019(7) 0.0012(7) -0.0008(7)
N24 0.0192(9) 0.0213(9) 0.0155(8) -0.0023(7) 0.0008(6) -0.0064(7)
C1 0.0241(11) 0.0168(9) 0.0138(9) -0.0004(7) -0.0003(8) -0.0012(8)
C2 0.0221(10) 0.0215(10) 0.0159(9) -0.0026(8) 0.0009(8) 0.0014(8)
C3 0.0200(10) 0.0227(10) 0.0210(10) -0.0011(8) 0.0028(10) -0.0006(8)
C4 0.0193(10) 0.0173(9) 0.0198(10) 0.0002(8) 0.0002(8) 0.0003(8)
C5 0.0166(10) 0.0173(10) 0.0221(10) 0.0014(8) -0.0001(8) -0.0021(8)
C51 0.0222(11) 0.0180(10) 0.0192(10) -0.0013(8) 0.0020(9) -0.0025(8)
C52 0.0241(11) 0.0290(11) 0.0319(13) 0.0066(10) -0.0028(10) 0.0003(9)
C53 0.0362(15) 0.0403(14) 0.0390(15) 0.0203(12) 0.0004(12) -0.0023(12)
C54 0.0328(14) 0.0489(16) 0.0437(16) 0.0147(13) 0.0078(12) -0.0127(12)
C55 0.0212(10) 0.0356(13) 0.0476(16) 0.0032(11) 0.0039(12) -0.0031(10)
C56 0.0213(11) 0.0194(10) 0.0319(13) 0.0026(9) -0.0009(9) 0.0004(8)
C6 0.0179(9) 0.0145(9) 0.0207(10) 0.0031(7) -0.0017(9) -0.0004(8)
C7 0.0188(10) 0.0159(10) 0.0217(10) 0.0012(8) -0.0056(8) 0.0002(8)
C71 0.0222(11) 0.0179(10) 0.0249(11) 0.0007(8) -0.0049(8) -0.0045(8)
C72 0.0224(11) 0.0316(12) 0.0379(14) 0.0066(10) -0.0085(11) -0.0047(10)
C8 0.0215(10) 0.0155(9) 0.0212(10) 0.0004(8) -0.0049(9) 0.0002(9)
C81 0.0273(12) 0.0181(10) 0.0223(11) -0.0011(8) -0.0042(9) -0.0047(9)
C82 0.0459(14) 0.0183(10) 0.0315(12) -0.0028(9) -0.0040(12) 0.0020(11)
C9 0.0208(10) 0.0142(9) 0.0174(10) -0.0018(7) -0.0051(8) 0.0012(8)
C10 0.0238(11) 0.0169(9) 0.0169(10) -0.0008(8) -0.0019(8) 0.0031(8)
C101 0.0266(11) 0.0194(10) 0.0165(10) -0.0007(8) -0.0005(9) -0.0031(9)
C102 0.0388(13) 0.0252(11) 0.0248(11) 0.0011(9) -0.0075(12) 0.0028(10)
C103 0.0471(15) 0.0437(14) 0.0230(12) 0.0040(11) -0.0129(12) -0.0073(13)
C104 0.0520(17) 0.0445(15) 0.0201(12) -0.0120(10) 0.0024(11) -0.0137(13)
C105 0.0384(14) 0.0334(13) 0.0339(13) -0.0150(11) 0.0057(12) -0.0019(12)
C106 0.0266(12) 0.0268(11) 0.0258(11) -0.0063(9) -0.0003(9) -0.0010(9)
C11 0.0234(11) 0.0167(10) 0.0176(10) -0.0019(8) 0.0016(8) 0.0008(8)
C12 0.0290(11) 0.0224(10) 0.0148(9) -0.0017(8) 0.0027(9) -0.0020(9)
C13 0.0224(11) 0.0204(10) 0.0176(10) 0.0008(8) 0.0038(8) -0.0004(8)
C14 0.0191(10) 0.0155(9) 0.0177(10) -0.0007(7) 0.0027(8) 0.0032(8)
C15 0.0189(9) 0.0184(9) 0.0195(10) -0.0004(7) 0.0025(9) 0.0006(8)
C151 0.0220(10) 0.0147(10) 0.0167(9) -0.0015(7) 0.0032(8) -0.0024(8)
C152 0.0257(12) 0.0222(11) 0.0377(14) 0.0025(10) 0.0102(10) 0.0044(9)
C153 0.0419(14) 0.0175(11) 0.0403(14) 0.0052(9) 0.0134(13) 0.0007(10)
C154 0.0323(13) 0.0328(13) 0.0239(11) -0.0009(10) 0.0061(10) -0.0139(10)
C155 0.0204(11) 0.0425(14) 0.0330(13) 0.0101(11) 0.0015(10) -0.0018(11)
C156 0.0244(11) 0.0279(12) 0.0303(12) 0.0100(9) -0.0004(9) 0.0007(9)
C16 0.0233(11) 0.0189(10) 0.0175(10) -0.0012(8) 0.0035(8) -0.0038(8)
C17 0.0245(11) 0.0317(12) 0.0247(11) -0.0039(9) 0.0024(10) -0.0122(10)
C18 0.0266(12) 0.0317(11) 0.0186(10) -0.0064(9) -0.0002(9) -0.0111(10)
C19 0.0228(10) 0.0187(10) 0.0150(9) -0.0020(7) -0.0015(8) -0.0042(8)
C20 0.0203(10) 0.0186(10) 0.0147(9) -0.0008(7) -0.0016(8) -0.0023(8)
C201 0.0164(9) 0.0304(11) 0.0162(10) -0.0022(8) 0.0023(8) -0.0041(9)
C202 0.0212(11) 0.0405(13) 0.0224(11) 0.0025(10) 0.0020(9) 0.0013(9)
C203 0.0260(11) 0.075(2) 0.0182(11) 0.0020(12) -0.0031(10) 0.0022(14)
C204 0.0251(11) 0.078(2) 0.0211(12) -0.0204(13) -0.0012(10) -0.0093(14)
C205 0.0329(14) 0.0496(16) 0.0353(14) -0.0224(12) 0.0019(11) -0.0122(12)
C206 0.0327(12) 0.0326(12) 0.0244(11) -0.0066(9) -0.0010(11) -0.0073(10)
Br1 0.02532(10) 0.03258(12) 0.02541(11) -0.01213(9) 0.00565(10) -0.00212(10)
Br2 0.03362(12) 0.03369(12) 0.01692(10) 0.00079(9) 0.00679(10) -0.00703(10)

loop_
_atom_type_symbol
_atom_type_description
_atom_type_scat_dispersion_real
_atom_type_scat_dispersion_imag
_atom_type_scat_source
C C 0.0033 0.0016 'International Tables Vol C Tables 4.2.6.8 and 6.1.1.4'
H H 0.0000 0.0000 'International Tables Vol C Tables 4.2.6.8 and 6.1.1.4'
Br Br -0.2901 2.4595 'International Tables Vol C Tables 4.2.6.8 and 6.1.1.4'
N N 0.0061 0.0033 'International Tables Vol C Tables 4.2.6.8 and 6.1.1.4'

loop_
_geom_angle_atom_site_label_1
_geom_angle_atom_site_label_2
_geom_angle_atom_site_label_3
_geom_angle
C4 N21 C1 105.65(16)
C9 N22 C6 111.26(17)
C11 N23 C14 105.92(17)
C16 N24 C19 110.28(17)
N21 C1 C20 124.77(18)
N21 C1 C2 109.09(17)
C20 C1 C2 126.05(18)
C3 C2 C1 107.56(18)
C3 C2 Br1 122.32(16)
C1 C2 Br1 129.82(15)
C2 C3 C4 106.43(19)
N21 C4 C5 127.38(19)
N21 C4 C3 111.08(17)
C5 C4 C3 121.49(19)
C6 C5 C4 126.32(19)
C6 C5 C51 120.25(18)
C4 C5 C51 113.36(18)
C56 C51 C52 118.7(2)
C56 C51 C5 121.97(19)
C52 C51 C5 119.1(2)
C53 C52 C51 120.5(2)
C54 C53 C52 120.4(2)
C53 C54 C55 119.3(2)
C56 C55 C54 120.6(2)
C55 C56 C51 120.4(2)
N22 C6 C5 124.01(18)
N22 C6 C7 106.07(18)
C5 C6 C7 129.9(2)
C8 C7 C6 108.24(19)
C8 C7 C71 122.82(19)
C6 C7 C71 128.9(2)
C7 C71 C72 110.90(17)
C7 C8 C9 108.34(18)
C7 C8 C81 122.60(19)
C9 C8 C81 128.77(19)
C8 C81 C82 110.82(18)
N22 C9 C10 124.62(18)
N22 C9 C8 106.08(18)
C10 C9 C8 129.25(18)
C9 C10 C11 127.06(18)
C9 C10 C101 118.44(18)
C11 C10 C101 114.49(18)
C106 C101 C102 119.1(2)
C106 C101 C10 120.9(2)
C102 C101 C10 119.94(19)
C101 C102 C103 120.1(2)
C104 C103 C102 120.0(2)
C105 C104 C103 120.1(2)
C104 C105 C106 120.4(2)
C105 C106 C101 120.3(2)
N23 C11 C10 127.93(19)
N23 C11 C12 111.14(18)
C10 C11 C12 120.92(19)
C13 C12 C11 106.38(18)
C12 C13 C14 107.41(18)
C12 C13 Br2 122.75(16)
C14 C13 Br2 129.83(16)
N23 C14 C15 124.44(18)
N23 C14 C13 109.14(17)
C15 C14 C13 126.42(19)
C14 C15 C16 124.22(19)
C14 C15 C151 121.83(18)
C16 C15 C151 113.93(18)
C156 C151 C152 118.6(2)
C156 C151 C15 121.38(18)
C152 C151 C15 119.93(19)
C153 C152 C151 121.0(2)
C154 C153 C152 120.1(2)
C153 C154 C155 119.3(2)
C154 C155 C156 120.8(2)
C155 C156 C151 120.2(2)
N24 C16 C15 127.6(2)
N24 C16 C17 106.64(18)
C15 C16 C17 125.7(2)
C18 C17 C16 108.0(2)
C17 C18 C19 108.56(19)
N24 C19 C20 126.36(19)
N24 C19 C18 106.48(17)
C20 C19 C18 127.13(19)
C19 C20 C1 124.83(18)
C19 C20 C201 115.98(18)
C1 C20 C201 119.13(18)
C206 C201 C202 119.0(2)
C206 C201 C20 122.50(19)
C202 C201 C20 118.50(19)
C203 C202 C201 120.3(2)
C204 C203 C202 119.7(2)
C205 C204 C203 120.3(2)
C204 C205 C206 120.3(3)
C201 C206 C205 120.2(2)

loop_
_geom_bond_atom_site_label_1
_geom_bond_atom_site_label_2
_geom_bond_distance
N21 C4 1.371(3)
N21 C1 1.386(3)
N22 C9 1.383(3)
N22 C6 1.387(3)
N23 C11 1.373(3)
N23 C14 1.384(3)
N24 C16 1.376(3)
N24 C19 1.387(3)
C1 C20 1.409(3)
C1 C2 1.472(3)
C2 C3 1.341(3)
C2 Br1 1.891(2)
C3 C4 1.456(3)
C4 C5 1.421(3)
C5 C6 1.404(3)
C5 C51 1.513(3)
C51 C56 1.396(3)
C51 C52 1.402(3)
C52 C53 1.391(3)
C53 C54 1.388(4)
C54 C55 1.393(4)
C55 C56 1.390(3)
C6 C7 1.453(3)
C7 C8 1.375(3)
C7 C71 1.512(3)
C71 C72 1.539(3)
C8 C9 1.454(3)
C8 C81 1.519(3)
C81 C82 1.546(3)
C9 C10 1.408(3)
C10 C11 1.422(3)
C10 C101 1.512(3)
C101 C106 1.399(3)
C101 C102 1.399(3)
C102 C103 1.399(3)
C103 C104 1.394(4)
C104 C105 1.377(4)
C105 C106 1.394(3)
C11 C12 1.456(3)
C12 C13 1.349(3)
C13 C14 1.476(3)
C13 Br2 1.888(2)
C14 C15 1.404(3)
C15 C16 1.409(3)
C15 C151 1.506(3)
C151 C156 1.399(3)
C151 C152 1.397(3)
C152 C153 1.395(3)
C153 C154 1.386(4)
C154 C155 1.390(3)
C155 C156 1.394(3)
C16 C17 1.437(3)
C17 C18 1.368(3)
C18 C19 1.426(3)
C19 C20 1.406(3)
C20 C201 1.499(3)
C201 C206 1.396(3)
C201 C202 1.402(3)
C202 C203 1.400(3)
C203 C204 1.392(4)
C204 C205 1.376(4)
C205 C206 1.403(3)

loop_
_cod_changelog_entry_id
_cod_changelog_entry_author
_cod_changelog_entry_date
_cod_changelog_entry_text
1 'Vaitkus, Antanas' 2024-11-17T23:38:10+02:00
;
 Replaced the '&G' character sequence with the backslash character ('\')
 in the '_diffrn_measurement_method' data value.
;
